data_7210661
loop_
_publ_author_name
'Li, Meng-Yuan'
'Sevov, Slavi C.'

_publ_section_title
;
 Synthesis, characterization, and magnetic studies of a series of
 metal--mellitate coordination polymers
;
_journal_issue 6
_journal_name_full CrystEngComm
_journal_page_first 1225
_journal_paper_doi 10.1039/c2ce26866c
_journal_volume 15
_journal_year 2013
_chemical_formula_moiety '[Mn4(Hmel)(H3mel)(bpy)4(H2O)8]'
_chemical_formula_sum 'C64 H52.17 Mn4 N8 O32.08'
_chemical_formula_weight 1666.43
_chemical_name_common Mn-bpy-mellitate
_chemical_name_systematic
;
?
;
_space_group_IT_number 14
_symmetry_cell_setting monoclinic
_symmetry_space_group_name_Hall '-P 2yn'
_symmetry_space_group_name_H-M 'P 1 21/n 1'
_atom_sites_solution_hydrogens geom
_atom_sites_solution_primary direct
_atom_sites_solution_secondary difmap
_audit_creation_method SHELXL-97
_cell_angle_alpha 90.00
_cell_angle_beta 96.453(2)
_cell_angle_gamma 90.00
_cell_formula_units_Z 4
_cell_length_a 15.7969(8)
_cell_length_b 20.9803(11)
_cell_length_c 20.0682(10)
_cell_measurement_temperature 120(2)
_cell_measurement_theta_max 71.41
_cell_measurement_theta_min 3.06
_cell_volume 6608.9(6)
_computing_cell_refinement 'Bruker SMART'
_computing_data_collection 'Bruker SMART'
_computing_data_reduction 'Bruker SHELXTL-V5.1'
_computing_molecular_graphics Diamond
_computing_publication_material 'SHELXL-97 (Sheldrick, 1997)'
_computing_structure_refinement 'SHELXL-97 (Sheldrick, 2008)'
_computing_structure_solution 'SHELXS-97 (Sheldrick, 2008)'
_diffrn_ambient_temperature 120(2)
_diffrn_measured_fraction_theta_full 0.956
_diffrn_measured_fraction_theta_max 0.956
_diffrn_measurement_device_type 'CCD area detector'
_diffrn_measurement_method 'phi and omega scans'
_diffrn_radiation_monochromator graphite
_diffrn_radiation_source 'fine-focus sealed tube'
_diffrn_radiation_type CuK\a
_diffrn_radiation_wavelength 1.54178
_diffrn_reflns_av_R_equivalents 0.0520
_diffrn_reflns_av_sigmaI/netI 0.0295
_diffrn_reflns_limit_h_max 14
_diffrn_reflns_limit_h_min -17
_diffrn_reflns_limit_k_max 25
_diffrn_reflns_limit_k_min -25
_diffrn_reflns_limit_l_max 24
_diffrn_reflns_limit_l_min -23
_diffrn_reflns_number 78400
_diffrn_reflns_theta_full 71.41
_diffrn_reflns_theta_max 71.41
_diffrn_reflns_theta_min 3.06
_exptl_absorpt_coefficient_mu 6.980
_exptl_absorpt_correction_T_max 0.672
_exptl_absorpt_correction_T_min 0.545
_exptl_absorpt_correction_type multi-scan
_exptl_absorpt_process_details 'Blessing, R.H. (1995) Acta Cryst. A51, 33-38'
_exptl_crystal_colour yellow
_exptl_crystal_density_diffrn 1.675
_exptl_crystal_density_method 'not measured'
_exptl_crystal_description block
_exptl_crystal_F_000 3395
_exptl_crystal_size_max 0.094
_exptl_crystal_size_mid 0.086
_exptl_crystal_size_min 0.057
_refine_diff_density_max 0.685
_refine_diff_density_min -0.325
_refine_diff_density_rms 0.056
_refine_ls_extinction_method none
_refine_ls_goodness_of_fit_ref 1.025
_refine_ls_hydrogen_treatment mixed
_refine_ls_matrix_type full
_refine_ls_number_parameters 1030
_refine_ls_number_reflns 12306
_refine_ls_number_restraints 16
_refine_ls_restrained_S_all 1.025
_refine_ls_R_factor_all 0.0392
_refine_ls_R_factor_gt 0.0314
_refine_ls_shift/su_max 0.001
_refine_ls_shift/su_mean 0.000
_refine_ls_structure_factor_coef Fsqd
_refine_ls_weighting_details 'calc w=1/[\s^2^(Fo^2^)+(0.0298P)^2^+6.1238P] where P=(Fo^2^+2Fc^2^)/3'
_refine_ls_weighting_scheme calc
_refine_ls_wR_factor_gt 0.0718
_refine_ls_wR_factor_ref 0.0756
_reflns_number_gt 10717
_reflns_number_total 12306
_reflns_threshold_expression >2sigma(I)
_cod_data_source_file c2ce26866c.txt
_cod_data_source_block 1a
_cod_original_sg_symbol_H-M P2(1)/n
_cod_database_code 7210661

loop_
_symmetry_equiv_pos_as_xyz
'x, y, z'
'-x+1/2, y+1/2, -z+1/2'
'-x, -y, -z'
'x-1/2, -y-1/2, z-1/2'

loop_
_atom_site_label
_atom_site_type_symbol
_atom_site_fract_x
_atom_site_fract_y
_atom_site_fract_z
_atom_site_U_iso_or_equiv
_atom_site_adp_type
_atom_site_occupancy
_atom_site_symmetry_multiplicity
_atom_site_calc_flag
_atom_site_refinement_flags
Mn1 Mn 0.74617(2) 0.233527(15) 0.161712(16) 0.01153(7) Uani 1 1 d .
Mn2 Mn 0.74379(2) 0.245515(15) 0.368687(16) 0.01049(7) Uani 1 1 d .
Mn3 Mn 0.23044(2) 0.482880(15) 0.160350(16) 0.01131(7) Uani 1 1 d .
Mn4 Mn 0.22817(2) 0.502978(15) 0.364801(16) 0.01046(7) Uani 1 1 d .
O1 O 0.72703(9) 0.33385(7) 0.31274(7) 0.0148(3) Uani 1 1 d .
O1W O 0.60819(10) 0.25690(7) 0.15940(8) 0.0182(3) Uani 1 1 d D
H1WA H 0.5739(15) 0.2343(12) 0.1779(13) 0.027 Uiso 1 1 d D
H1WB H 0.5969(17) 0.2944(6) 0.1697(14) 0.027 Uiso 1 1 d D
O1S O -0.0431(13) 0.4763(10) 0.0949(10) 0.029(7) Uiso 0.088(6) 1 d P
O2 O 0.77676(9) 0.31892(7) 0.21364(7) 0.0157(3) Uani 1 1 d .
O2W O 0.88186(10) 0.20391(8) 0.17570(8) 0.0181(3) Uani 1 1 d D
H2WA H 0.9230(13) 0.2292(11) 0.1823(14) 0.027 Uiso 1 1 d D
H2WB H 0.8948(17) 0.1731(9) 0.2013(12) 0.027 Uiso 1 1 d D
O3 O 0.56915(9) 0.37877(7) 0.19556(8) 0.0175(3) Uani 1 1 d .
O3W O 0.61213(10) 0.22600(8) 0.33248(8) 0.0190(3) Uani 1 1 d D
H3WA H 0.5702(13) 0.2508(11) 0.3302(14) 0.029 Uiso 1 1 d D
H3WB H 0.5984(17) 0.1951(10) 0.3071(12) 0.029 Uiso 1 1 d D
O4 O 0.55138(9) 0.43241(7) 0.28963(7) 0.0143(3) Uani 1 1 d .
H4 H 0.5069 0.4102 0.2884 0.021 Uiso 1 1 calc R
O4W O 0.87712(10) 0.25276(8) 0.33997(8) 0.0190(3) Uani 1 1 d D
H4WA H 0.8925(17) 0.2190(8) 0.3228(13) 0.029 Uiso 1 1 d D
H4WB H 0.8919(17) 0.2836(9) 0.3175(12) 0.029 Uiso 1 1 d D
O5 O 0.52666(9) 0.52361(7) 0.17676(8) 0.0184(3) Uani 1 1 d .
O6 O 0.58167(9) 0.61429(7) 0.22152(8) 0.0170(3) Uani 1 1 d .
O6W O 0.36636(10) 0.46002(8) 0.17820(8) 0.0202(3) Uani 1 1 d D
H6WA H 0.4099(12) 0.4824(12) 0.1749(15) 0.030 Uiso 1 1 d D
H6WB H 0.3798(17) 0.4303(10) 0.2052(12) 0.030 Uiso 1 1 d D
O7 O 0.73676(9) 0.64736(7) 0.15872(7) 0.0140(3) Uani 1 1 d .
O7W O 0.09577(9) 0.47859(7) 0.33195(8) 0.0168(3) Uani 1 1 d D
H7WA H 0.0574(13) 0.5061(10) 0.3254(14) 0.025 Uiso 1 1 d D
H7WB H 0.0866(17) 0.4497(10) 0.3030(11) 0.025 Uiso 1 1 d D
O8 O 0.77339(9) 0.66080(7) 0.26883(8) 0.0160(3) Uani 1 1 d .
O8W O 0.36293(10) 0.50666(7) 0.34114(8) 0.0180(3) Uani 1 1 d D
H8WA H 0.3831(17) 0.5382(9) 0.3225(13) 0.027 Uiso 1 1 d D
H8WB H 0.3763(17) 0.4727(8) 0.3233(13) 0.027 Uiso 1 1 d D
O9 O 0.92150(9) 0.59497(7) 0.20034(7) 0.0154(3) Uani 1 1 d .
O10 O 0.95575(9) 0.55364(7) 0.30277(8) 0.0175(3) Uani 1 1 d .
O11 O 0.92270(9) 0.37996(7) 0.29887(7) 0.0147(3) Uani 1 1 d .
O12 O 0.96382(9) 0.43924(7) 0.21574(8) 0.0185(3) Uani 1 1 d .
O13 O 0.20958(9) 0.58629(7) 0.30283(7) 0.0162(3) Uani 1 1 d .
O14 O 0.25468(9) 0.57477(7) 0.20151(7) 0.0157(3) Uani 1 1 d .
O15 O 0.06262(9) 0.64064(7) 0.19852(8) 0.0153(3) Uani 1 1 d .
H15 H 0.0141 0.6265 0.2040 0.023 Uiso 1 1 calc R
O16 O 0.03671(9) 0.70776(7) 0.28067(8) 0.0170(3) Uani 1 1 d .
O17 O 0.09342(9) 0.87875(7) 0.21972(7) 0.0150(3) Uani 1 1 d .
O18 O 0.03731(9) 0.79381(7) 0.16435(8) 0.0197(3) Uani 1 1 d .
O19 O 0.25152(9) 0.90315(7) 0.15725(7) 0.0133(3) Uani 1 1 d .
O20 O 0.29162(9) 0.91301(7) 0.26721(7) 0.0151(3) Uani 1 1 d .
O21 O 0.43103(9) 0.83899(7) 0.19606(7) 0.0148(3) Uani 1 1 d .
H21 H 0.4820 0.8511 0.2014 0.022 Uiso 1 1 calc R
O22 O 0.47175(9) 0.77915(7) 0.28669(8) 0.0185(3) Uani 1 1 d .
O23 O 0.44064(9) 0.66741(7) 0.19625(7) 0.0159(3) Uani 1 1 d .
H23 H 0.4875 0.6486 0.2049 0.024 Uiso 1 1 calc R
O24 O 0.41143(9) 0.62472(7) 0.29354(8) 0.0166(3) Uani 1 1 d .
N1 N 0.70076(12) 0.17203(9) 0.07421(9) 0.0173(4) Uani 1 1 d .
N2 N 0.77837(12) 0.28523(9) 0.06808(9) 0.0183(4) Uani 1 1 d .
N3 N 0.68571(11) 0.30025(9) 0.44944(9) 0.0146(4) Uani 1 1 d .
N4 N 0.80450(12) 0.21162(9) 0.47175(9) 0.0168(4) Uani 1 1 d .
N5 N 0.17710(12) 0.41615(9) 0.07868(9) 0.0180(4) Uani 1 1 d .
N6 N 0.27040(12) 0.52017(9) 0.06290(9) 0.0176(4) Uani 1 1 d .
N7 N 0.28528(12) 0.47550(9) 0.47039(9) 0.0168(4) Uani 1 1 d .
N8 N 0.17331(12) 0.56813(9) 0.43958(9) 0.0160(4) Uani 1 1 d .
C1 C 0.75094(12) 0.35241(10) 0.25884(10) 0.0117(4) Uani 1 1 d .
C2 C 0.59139(13) 0.41891(9) 0.23748(10) 0.0117(4) Uani 1 1 d .
C3 C 0.58548(13) 0.55493(10) 0.20595(10) 0.0117(4) Uani 1 1 d .
C4 C 0.75093(12) 0.62757(10) 0.21791(10) 0.0112(4) Uani 1 1 d .
C5 C 0.90795(13) 0.55956(9) 0.25030(10) 0.0123(4) Uani 1 1 d .
C6 C 0.91146(13) 0.42327(9) 0.25341(11) 0.0127(4) Uani 1 1 d .
C7 C 0.74995(13) 0.42368(10) 0.24741(10) 0.0108(4) Uani 1 1 d .
C8 C 0.67240(12) 0.45673(10) 0.23631(10) 0.0103(4) Uani 1 1 d .
C9 C 0.67039(12) 0.52230(10) 0.22498(10) 0.0108(4) Uani 1 1 d .
C10 C 0.74727(13) 0.55604(10) 0.22874(10) 0.0109(4) Uani 1 1 d .
C11 C 0.82464(13) 0.52355(10) 0.24167(10) 0.0106(4) Uani 1 1 d .
C12 C 0.82649(13) 0.45734(10) 0.24817(10) 0.0109(4) Uani 1 1 d .
C13 C 0.23367(12) 0.60668(10) 0.24988(10) 0.0116(4) Uani 1 1 d .
C14 C 0.08127(13) 0.68779(10) 0.23918(10) 0.0120(4) Uani 1 1 d .
C15 C 0.09495(13) 0.82073(10) 0.20022(10) 0.0117(4) Uani 1 1 d .
C16 C 0.26668(12) 0.88139(9) 0.21526(10) 0.0109(4) Uani 1 1 d .
C17 C 0.41851(13) 0.79791(9) 0.24177(10) 0.0120(4) Uani 1 1 d .
C18 C 0.39629(12) 0.66187(9) 0.24724(10) 0.0114(4) Uani 1 1 d .
C19 C 0.23979(13) 0.67849(10) 0.24217(10) 0.0105(4) Uani 1 1 d .
C20 C 0.16744(12) 0.71721(10) 0.23351(10) 0.0106(4) Uani 1 1 d .
C21 C 0.17521(12) 0.78249(9) 0.22158(10) 0.0100(4) Uani 1 1 d .
C22 C 0.25639(13) 0.81027(9) 0.22457(9) 0.0102(4) Uani 1 1 d .
C23 C 0.32908(13) 0.77123(10) 0.23598(10) 0.0106(4) Uani 1 1 d .
C24 C 0.32001(12) 0.70556(10) 0.24206(9) 0.0100(4) Uani 1 1 d .
C25 C 0.65442(15) 0.11943(11) 0.08030(12) 0.0209(5) Uani 1 1 d .
H25A H 0.6527 0.1017 0.1237 0.025 Uiso 1 1 calc R
C26 C 0.60880(15) 0.08976(12) 0.02599(13) 0.0252(5) Uani 1 1 d .
H26A H 0.5772 0.0520 0.0318 0.030 Uiso 1 1 calc R
C27 C 0.61028(16) 0.11638(13) -0.03699(13) 0.0288(6) Uani 1 1 d .
H27A H 0.5788 0.0975 -0.0751 0.035 Uiso 1 1 calc R
C28 C 0.65807(16) 0.17081(13) -0.04401(12) 0.0265(5) Uani 1 1 d .
H28A H 0.6599 0.1897 -0.0869 0.032 Uiso 1 1 calc R
C29 C 0.70315(14) 0.19736(11) 0.01253(11) 0.0197(5) Uani 1 1 d .
C30 C 0.75746(14) 0.25470(12) 0.00930(11) 0.0205(5) Uani 1 1 d .
C31 C 0.78720(17) 0.27557(14) -0.04987(12) 0.0304(6) Uani 1 1 d .
H31A H 0.7725 0.2531 -0.0906 0.036 Uiso 1 1 calc R
C32 C 0.83814(18) 0.32914(14) -0.04862(14) 0.0347(6) Uani 1 1 d .
H32A H 0.8587 0.3441 -0.0885 0.042 Uiso 1 1 calc R
C33 C 0.85875(16) 0.36077(13) 0.01153(13) 0.0282(6) Uani 1 1 d .
H33A H 0.8935 0.3978 0.0137 0.034 Uiso 1 1 calc R
C34 C 0.82771(15) 0.33726(12) 0.06840(12) 0.0229(5) Uani 1 1 d .
H34A H 0.8420 0.3590 0.1097 0.027 Uiso 1 1 calc R
C35 C 0.62361(14) 0.34323(10) 0.43398(11) 0.0173(4) Uani 1 1 d .
H35A H 0.6068 0.3526 0.3881 0.021 Uiso 1 1 calc R
C36 C 0.58306(15) 0.37455(12) 0.48223(12) 0.0221(5) Uani 1 1 d .
H36A H 0.5393 0.4047 0.4697 0.026 Uiso 1 1 calc R
C37 C 0.60769(15) 0.36091(12) 0.54888(12) 0.0247(5) Uani 1 1 d .
H37A H 0.5810 0.3816 0.5831 0.030 Uiso 1 1 calc R
C38 C 0.67192(15) 0.31661(12) 0.56544(11) 0.0220(5) Uani 1 1 d .
H38A H 0.6898 0.3067 0.6111 0.026 Uiso 1 1 calc R
C39 C 0.70985(14) 0.28683(10) 0.51431(11) 0.0157(4) Uani 1 1 d .
C40 C 0.77876(14) 0.23895(10) 0.52703(11) 0.0162(4) Uani 1 1 d .
C41 C 0.81679(15) 0.22420(11) 0.59110(11) 0.0220(5) Uani 1 1 d .
H41A H 0.7981 0.2443 0.6293 0.026 Uiso 1 1 calc R
C42 C 0.88215(16) 0.17997(12) 0.59865(12) 0.0251(5) Uani 1 1 d .
H42A H 0.9094 0.1698 0.6420 0.030 Uiso 1 1 calc R
C43 C 0.90726(15) 0.15079(12) 0.54238(13) 0.0256(5) Uani 1 1 d .
H43A H 0.9510 0.1195 0.5463 0.031 Uiso 1 1 calc R
C44 C 0.86723(15) 0.16818(11) 0.47993(12) 0.0225(5) Uani 1 1 d .
H44A H 0.8850 0.1485 0.4412 0.027 Uiso 1 1 calc R
C45 C 0.12206(15) 0.36962(11) 0.08905(12) 0.0215(5) Uani 1 1 d .
H45A H 0.1152 0.3581 0.1339 0.026 Uiso 1 1 calc R
C46 C 0.07459(15) 0.33752(12) 0.03707(13) 0.0260(5) Uani 1 1 d .
H46A H 0.0362 0.3046 0.0461 0.031 Uiso 1 1 calc R
C47 C 0.08447(16) 0.35452(13) -0.02774(13) 0.0303(6) Uani 1 1 d .
H47A H 0.0523 0.3337 -0.0643 0.036 Uiso 1 1 calc R
C48 C 0.14163(16) 0.40218(13) -0.03947(12) 0.0282(6) Uani 1 1 d .
H48A H 0.1494 0.4143 -0.0840 0.034 Uiso 1 1 calc R
C49 C 0.18752(14) 0.43197(11) 0.01520(11) 0.0188(5) Uani 1 1 d .
C50 C 0.24930(15) 0.48439(11) 0.00749(11) 0.0199(5) Uani 1 1 d .
C51 C 0.28579(17) 0.49508(14) -0.05138(12) 0.0303(6) Uani 1 1 d .
H51A H 0.2711 0.4690 -0.0897 0.036 Uiso 1 1 calc R
C52 C 0.34377(18) 0.54422(15) -0.05341(13) 0.0356(7) Uani 1 1 d .
H52A H 0.3693 0.5523 -0.0932 0.043 Uiso 1 1 calc R
C53 C 0.36424(17) 0.58143(13) 0.00266(13) 0.0298(6) Uani 1 1 d .
H53A H 0.4034 0.6158 0.0020 0.036 Uiso 1 1 calc R
C54 C 0.32647(15) 0.56761(11) 0.05989(12) 0.0216(5) Uani 1 1 d .
H54A H 0.3410 0.5929 0.0988 0.026 Uiso 1 1 calc R
C55 C 0.34259(14) 0.42870(11) 0.48314(11) 0.0198(5) Uani 1 1 d .
H55A H 0.3562 0.4030 0.4468 0.024 Uiso 1 1 calc R
C56 C 0.38287(15) 0.41597(12) 0.54662(12) 0.0240(5) Uani 1 1 d .
H56A H 0.4219 0.3816 0.5539 0.029 Uiso 1 1 calc R
C57 C 0.36496(16) 0.45440(12) 0.59906(12) 0.0255(5) Uani 1 1 d .
H57A H 0.3931 0.4478 0.6429 0.031 Uiso 1 1 calc R
C58 C 0.30555(16) 0.50261(12) 0.58708(12) 0.0236(5) Uani 1 1 d .
H58A H 0.2924 0.5295 0.6226 0.028 Uiso 1 1 calc R
C59 C 0.26516(14) 0.51121(11) 0.52225(11) 0.0170(4) Uani 1 1 d .
C60 C 0.19770(14) 0.55981(10) 0.50532(11) 0.0164(4) Uani 1 1 d .
C61 C 0.16089(15) 0.59413(12) 0.55404(12) 0.0224(5) Uani 1 1 d .
H61A H 0.1777 0.5866 0.6003 0.027 Uiso 1 1 calc R
C62 C 0.09934(15) 0.63941(12) 0.53394(12) 0.0236(5) Uani 1 1 d .
H62A H 0.0737 0.6636 0.5663 0.028 Uiso 1 1 calc R
C63 C 0.07582(14) 0.64896(11) 0.46627(12) 0.0215(5) Uani 1 1 d .
H63A H 0.0345 0.6802 0.4513 0.026 Uiso 1 1 calc R
C64 C 0.11367(14) 0.61203(11) 0.42061(12) 0.0186(5) Uani 1 1 d .
H64A H 0.0967 0.6180 0.3741 0.022 Uiso 1 1 calc R
O5W O 0.09398(11) 0.51239(8) 0.15738(9) 0.0241(4) Uani 1 1 d D
H5WA H 0.0900(19) 0.5514(6) 0.1658(15) 0.036 Uiso 1 1 d D
H5WB H 0.0508(13) 0.4933(13) 0.1692(15) 0.036 Uiso 1 1 d D

loop_
_atom_site_aniso_label
_atom_site_aniso_U_11
_atom_site_aniso_U_22
_atom_site_aniso_U_33
_atom_site_aniso_U_23
_atom_site_aniso_U_13
_atom_site_aniso_U_12
Mn1 0.01410(17) 0.01021(16) 0.01019(16) -0.00020(12) 0.00091(11) 0.00023(12)
Mn2 0.01128(17) 0.00916(16) 0.01084(16) 0.00016(12) 0.00038(11) -0.00028(11)
Mn3 0.01395(17) 0.00941(16) 0.01039(16) -0.00027(12) 0.00057(11) 0.00058(11)
Mn4 0.01169(17) 0.00911(16) 0.01054(16) -0.00025(12) 0.00096(11) -0.00036(11)
O1 0.0152(8) 0.0132(7) 0.0167(8) 0.0043(6) 0.0049(6) 0.0002(5)
O1W 0.0163(8) 0.0133(8) 0.0254(9) -0.0016(6) 0.0047(6) 0.0005(6)
O2 0.0180(8) 0.0122(7) 0.0173(8) -0.0037(6) 0.0039(6) -0.0004(6)
O2W 0.0141(8) 0.0170(8) 0.0223(8) 0.0028(6) -0.0011(6) -0.0006(6)
O3 0.0152(8) 0.0144(8) 0.0228(8) -0.0047(6) 0.0013(6) -0.0011(6)
O3W 0.0130(8) 0.0161(8) 0.0269(9) -0.0066(6) -0.0025(6) -0.0003(6)
O4 0.0092(8) 0.0175(8) 0.0166(8) 0.0001(6) 0.0025(5) -0.0045(5)
O4W 0.0171(8) 0.0182(8) 0.0223(9) 0.0030(6) 0.0046(6) 0.0001(6)
O5 0.0120(8) 0.0158(8) 0.0262(9) 0.0000(6) -0.0035(6) 0.0000(6)
O6 0.0112(8) 0.0135(8) 0.0259(8) -0.0046(6) -0.0004(6) 0.0036(5)
O6W 0.0140(8) 0.0195(9) 0.0265(9) 0.0076(7) -0.0003(6) 0.0003(6)
O7 0.0151(8) 0.0118(7) 0.0145(7) 0.0022(6) -0.0003(5) 0.0002(5)
O7W 0.0140(8) 0.0142(8) 0.0212(8) -0.0028(6) -0.0026(6) 0.0017(6)
O8 0.0163(8) 0.0131(7) 0.0181(8) -0.0047(6) -0.0009(6) 0.0002(6)
O8W 0.0178(8) 0.0136(8) 0.0237(9) 0.0008(6) 0.0068(6) -0.0001(6)
O9 0.0118(8) 0.0147(7) 0.0196(8) 0.0031(6) 0.0010(6) -0.0037(5)
O10 0.0118(8) 0.0190(8) 0.0202(8) 0.0001(6) -0.0041(6) 0.0001(6)
O11 0.0117(8) 0.0133(7) 0.0190(8) 0.0018(6) 0.0016(5) 0.0022(5)
O12 0.0131(8) 0.0167(8) 0.0268(9) 0.0027(6) 0.0073(6) 0.0018(6)
O13 0.0178(8) 0.0130(8) 0.0189(8) 0.0038(6) 0.0066(6) 0.0012(6)
O14 0.0180(8) 0.0104(7) 0.0192(8) -0.0035(6) 0.0048(6) -0.0016(5)
O15 0.0091(8) 0.0139(7) 0.0233(8) -0.0033(6) 0.0037(6) -0.0035(5)
O16 0.0132(8) 0.0168(8) 0.0223(8) -0.0025(6) 0.0076(6) -0.0005(6)
O17 0.0106(8) 0.0141(7) 0.0201(8) -0.0033(6) 0.0001(5) 0.0025(5)
O18 0.0134(8) 0.0161(8) 0.0277(9) -0.0005(6) -0.0060(6) -0.0005(6)
O19 0.0124(8) 0.0117(7) 0.0157(7) 0.0029(6) 0.0008(5) 0.0004(5)
O20 0.0155(8) 0.0134(7) 0.0162(8) -0.0039(6) 0.0006(6) -0.0008(5)
O21 0.0086(7) 0.0153(7) 0.0201(8) 0.0020(6) 0.0008(5) -0.0030(5)
O22 0.0125(8) 0.0172(8) 0.0245(8) 0.0036(6) -0.0039(6) -0.0007(6)
O23 0.0112(8) 0.0177(8) 0.0194(8) 0.0018(6) 0.0047(6) 0.0052(6)
O24 0.0155(8) 0.0136(8) 0.0206(8) 0.0049(6) 0.0009(6) 0.0021(6)
N1 0.0168(10) 0.0188(10) 0.0161(9) -0.0029(7) 0.0001(7) 0.0035(7)
N2 0.0168(10) 0.0217(10) 0.0167(10) 0.0028(7) 0.0036(7) 0.0032(7)
N3 0.0153(10) 0.0153(9) 0.0128(9) -0.0004(7) 0.0005(7) -0.0024(7)
N4 0.0176(10) 0.0170(9) 0.0152(9) 0.0011(7) -0.0002(7) 0.0003(7)
N5 0.0195(10) 0.0166(9) 0.0174(10) -0.0030(7) -0.0004(7) 0.0025(7)
N6 0.0198(10) 0.0186(10) 0.0146(9) 0.0015(7) 0.0021(7) 0.0020(7)
N7 0.0183(10) 0.0190(10) 0.0130(9) -0.0011(7) 0.0014(7) -0.0023(7)
N8 0.0177(10) 0.0153(9) 0.0152(9) -0.0024(7) 0.0025(7) -0.0036(7)
C1 0.0068(10) 0.0125(10) 0.0155(10) 0.0004(8) -0.0012(7) -0.0014(7)
C2 0.0097(11) 0.0090(10) 0.0161(10) 0.0020(8) -0.0002(7) 0.0011(7)
C3 0.0112(11) 0.0134(10) 0.0107(10) 0.0035(8) 0.0024(7) 0.0012(7)
C4 0.0047(10) 0.0118(10) 0.0171(11) -0.0006(8) 0.0017(7) 0.0014(7)
C5 0.0109(11) 0.0086(10) 0.0179(11) -0.0021(8) 0.0029(8) 0.0019(7)
C6 0.0114(11) 0.0079(9) 0.0185(11) -0.0040(8) 0.0002(8) -0.0012(7)
C7 0.0125(11) 0.0119(10) 0.0081(9) -0.0009(7) 0.0018(7) 0.0000(7)
C8 0.0099(10) 0.0125(10) 0.0090(9) -0.0005(7) 0.0027(7) -0.0006(7)
C9 0.0102(10) 0.0139(10) 0.0083(9) -0.0013(7) 0.0008(7) 0.0001(7)
C10 0.0135(11) 0.0111(10) 0.0082(9) -0.0006(7) 0.0017(7) 0.0010(7)
C11 0.0115(10) 0.0112(10) 0.0092(9) 0.0007(7) 0.0022(7) -0.0009(7)
C12 0.0119(11) 0.0115(10) 0.0094(10) -0.0001(7) 0.0012(7) 0.0009(7)
C13 0.0052(10) 0.0118(10) 0.0174(11) 0.0001(8) -0.0002(7) -0.0001(7)
C14 0.0111(11) 0.0102(10) 0.0148(10) 0.0041(8) 0.0010(7) 0.0001(7)
C15 0.0093(10) 0.0130(10) 0.0130(10) 0.0021(8) 0.0026(7) 0.0003(7)
C16 0.0059(10) 0.0106(10) 0.0166(10) 0.0000(8) 0.0023(7) 0.0010(7)
C17 0.0104(11) 0.0109(10) 0.0148(10) -0.0023(8) 0.0026(7) 0.0009(7)
C18 0.0089(10) 0.0081(9) 0.0166(10) -0.0018(8) -0.0011(7) -0.0007(7)
C19 0.0138(11) 0.0100(10) 0.0077(9) 0.0002(7) 0.0010(7) 0.0002(7)
C20 0.0101(10) 0.0119(10) 0.0099(9) -0.0015(7) 0.0022(7) -0.0014(7)
C21 0.0092(10) 0.0111(10) 0.0097(9) -0.0005(7) 0.0007(7) 0.0009(7)
C22 0.0129(11) 0.0103(10) 0.0076(9) -0.0016(7) 0.0014(7) -0.0004(7)
C23 0.0113(10) 0.0112(10) 0.0095(9) -0.0002(7) 0.0018(7) -0.0007(7)
C24 0.0098(10) 0.0126(10) 0.0080(9) -0.0001(7) 0.0019(7) 0.0012(7)
C25 0.0192(12) 0.0193(12) 0.0240(12) -0.0052(9) 0.0019(9) 0.0039(9)
C26 0.0165(13) 0.0244(13) 0.0340(14) -0.0128(10) -0.0010(9) 0.0051(9)
C27 0.0228(14) 0.0357(15) 0.0266(14) -0.0171(11) -0.0029(9) 0.0082(10)
C28 0.0246(14) 0.0372(15) 0.0173(12) -0.0072(10) 0.0000(9) 0.0080(10)
C29 0.0176(12) 0.0264(12) 0.0151(11) -0.0041(9) 0.0022(8) 0.0081(9)
C30 0.0175(12) 0.0291(13) 0.0152(11) 0.0037(9) 0.0029(8) 0.0084(9)
C31 0.0313(15) 0.0451(17) 0.0155(12) 0.0031(11) 0.0055(10) 0.0049(11)
C32 0.0346(16) 0.0464(17) 0.0252(14) 0.0145(12) 0.0131(11) 0.0026(12)
C33 0.0233(14) 0.0329(14) 0.0291(14) 0.0130(11) 0.0054(10) 0.0002(10)
C34 0.0224(13) 0.0245(13) 0.0219(12) 0.0061(10) 0.0029(9) 0.0017(9)
C35 0.0158(12) 0.0181(11) 0.0177(11) -0.0005(9) 0.0005(8) -0.0008(8)
C36 0.0180(12) 0.0244(12) 0.0241(12) -0.0062(10) 0.0035(9) 0.0010(9)
C37 0.0224(13) 0.0310(14) 0.0218(12) -0.0087(10) 0.0067(9) -0.0006(10)
C38 0.0235(13) 0.0281(13) 0.0143(11) -0.0046(9) 0.0021(9) -0.0034(9)
C39 0.0156(11) 0.0157(11) 0.0156(11) -0.0016(8) 0.0004(8) -0.0052(8)
C40 0.0172(12) 0.0153(11) 0.0153(11) 0.0014(8) -0.0015(8) -0.0058(8)
C41 0.0288(14) 0.0212(12) 0.0153(11) 0.0027(9) -0.0010(9) -0.0038(9)
C42 0.0287(14) 0.0249(13) 0.0197(12) 0.0084(10) -0.0066(9) -0.0049(10)
C43 0.0219(13) 0.0248(13) 0.0285(13) 0.0080(10) -0.0038(9) 0.0031(9)
C44 0.0215(13) 0.0231(12) 0.0226(12) 0.0015(9) 0.0005(9) 0.0017(9)
C45 0.0230(13) 0.0179(12) 0.0226(12) -0.0016(9) -0.0012(9) -0.0003(9)
C46 0.0187(13) 0.0220(13) 0.0359(15) -0.0106(10) -0.0028(10) 0.0004(9)
C47 0.0201(14) 0.0401(16) 0.0289(14) -0.0195(12) -0.0048(10) 0.0011(10)
C48 0.0231(14) 0.0433(16) 0.0175(12) -0.0109(11) -0.0001(9) 0.0032(11)
C49 0.0156(12) 0.0245(12) 0.0162(11) -0.0045(9) 0.0009(8) 0.0064(9)
C50 0.0201(12) 0.0261(12) 0.0132(11) -0.0013(9) -0.0002(8) 0.0046(9)
C51 0.0331(15) 0.0437(16) 0.0150(12) -0.0049(11) 0.0057(10) -0.0010(11)
C52 0.0358(16) 0.0552(19) 0.0181(13) 0.0043(12) 0.0127(10) -0.0057(13)
C53 0.0290(15) 0.0362(15) 0.0251(14) 0.0062(11) 0.0066(10) -0.0054(11)
C54 0.0229(13) 0.0231(12) 0.0188(12) 0.0014(9) 0.0030(9) -0.0009(9)
C55 0.0186(12) 0.0243(12) 0.0164(11) -0.0012(9) 0.0019(8) -0.0001(9)
C56 0.0202(13) 0.0286(13) 0.0228(12) 0.0057(10) -0.0001(9) -0.0016(9)
C57 0.0279(14) 0.0330(14) 0.0142(11) 0.0053(10) -0.0041(9) -0.0042(10)
C58 0.0296(14) 0.0262(13) 0.0149(11) -0.0025(9) 0.0016(9) -0.0057(10)
C59 0.0172(12) 0.0181(11) 0.0157(11) -0.0026(8) 0.0015(8) -0.0063(8)
C60 0.0173(12) 0.0155(11) 0.0167(11) -0.0032(8) 0.0036(8) -0.0073(8)
C61 0.0213(13) 0.0272(13) 0.0191(12) -0.0070(9) 0.0044(9) -0.0066(9)
C62 0.0195(13) 0.0264(13) 0.0265(13) -0.0143(10) 0.0097(9) -0.0077(9)
C63 0.0154(12) 0.0193(12) 0.0308(13) -0.0046(10) 0.0065(9) -0.0037(8)
C64 0.0195(12) 0.0171(11) 0.0195(11) -0.0001(9) 0.0039(8) -0.0004(8)
O5W 0.0190(9) 0.0185(9) 0.0344(10) -0.0050(7) 0.0015(7) 0.0026(6)

loop_
_atom_type_symbol
_atom_type_description
_atom_type_scat_dispersion_real
_atom_type_scat_dispersion_imag
_atom_type_scat_source
C C 0.0181 0.0091 'International Tables Vol C Tables 4.2.6.8 and 6.1.1.4'
H H 0.0000 0.0000 'International Tables Vol C Tables 4.2.6.8 and 6.1.1.4'
N N 0.0311 0.0180 'International Tables Vol C Tables 4.2.6.8 and 6.1.1.4'
O O 0.0492 0.0322 'International Tables Vol C Tables 4.2.6.8 and 6.1.1.4'
Mn Mn -0.5299 2.8052 'International Tables Vol C Tables 4.2.6.8 and 6.1.1.4'

loop_
_geom_angle_atom_site_label_1
_geom_angle_atom_site_label_2
_geom_angle_atom_site_label_3
_geom_angle
_geom_angle_site_symmetry_1
_geom_angle_site_symmetry_3
O2 Mn1 O8 109.34(6) . 2_645
O2 Mn1 O2W 90.63(6) . .
O8 Mn1 O2W 85.71(6) 2_645 .
O2 Mn1 O1W 89.58(6) . .
O8 Mn1 O1W 87.56(6) 2_645 .
O2W Mn1 O1W 172.93(6) . .
O2 Mn1 N1 156.76(7) . .
O8 Mn1 N1 92.50(7) 2_645 .
O2W Mn1 N1 99.10(6) . .
O1W Mn1 N1 83.32(6) . .
O2 Mn1 N2 86.72(6) . .
O8 Mn1 N2 162.11(7) 2_645 .
O2W Mn1 N2 86.30(6) . .
O1W Mn1 N2 100.76(6) . .
N1 Mn1 N2 73.01(7) . .
O7 Mn2 O3W 83.86(6) 2_645 .
O7 Mn2 O1 134.03(6) 2_645 .
O3W Mn2 O1 86.05(6) . .
O7 Mn2 O4W 80.52(6) 2_645 .
O3W Mn2 O4W 144.97(6) . .
O1 Mn2 O4W 82.70(6) . .
O7 Mn2 N3 138.25(6) 2_645 .
O3W Mn2 N3 83.38(6) . .
O1 Mn2 N3 84.34(6) . .
O4W Mn2 N3 127.99(6) . .
O7 Mn2 N4 82.94(6) 2_645 .
O3W Mn2 N4 122.21(7) . .
O1 Mn2 N4 138.31(6) . .
O4W Mn2 N4 86.74(6) . .
N3 Mn2 N4 70.95(7) . .
O14 Mn3 O20 113.50(6) . 2_545
O14 Mn3 O6W 90.26(6) . .
O20 Mn3 O6W 88.29(6) 2_545 .
O14 Mn3 O5W 83.67(6) . .
O20 Mn3 O5W 88.71(6) 2_545 .
O6W Mn3 O5W 171.52(7) . .
O14 Mn3 N5 152.82(7) . .
O20 Mn3 N5 89.56(6) 2_545 .
O6W Mn3 N5 105.27(7) . .
O5W Mn3 N5 82.63(7) . .
O14 Mn3 N6 88.08(6) . .
O20 Mn3 N6 156.26(6) 2_545 .
O6W Mn3 N6 81.57(6) . .
O5W Mn3 N6 104.06(7) . .
N5 Mn3 N6 72.71(7) . .
O13 Mn4 O19 132.93(6) . 2_545
O13 Mn4 O7W 87.24(6) . .
O19 Mn4 O7W 82.58(6) 2_545 .
O13 Mn4 O8W 85.43(6) . .
O19 Mn4 O8W 79.86(6) 2_545 .
O7W Mn4 O8W 147.98(6) . .
O13 Mn4 N8 81.68(6) . .
O19 Mn4 N8 142.25(6) 2_545 .
O7W Mn4 N8 85.23(6) . .
O8W Mn4 N8 124.25(6) . .
O13 Mn4 N7 139.28(6) . .
O19 Mn4 N7 83.89(6) 2_545 .
O7W Mn4 N7 119.14(6) . .
O8W Mn4 N7 85.37(6) . .
N8 Mn4 N7 71.28(7) . .
C1 O1 Mn2 133.22(14) . .
C1 O2 Mn1 139.70(14) . .
C4 O7 Mn2 122.73(13) . 2_655
C4 O8 Mn1 152.82(14) . 2_655
C13 O13 Mn4 137.72(14) . .
C13 O14 Mn3 137.45(14) . .
C16 O19 Mn4 121.69(13) . 2
C16 O20 Mn3 150.49(14) . 2
C25 N1 C29 118.7(2) . .
C25 N1 Mn1 122.41(15) . .
C29 N1 Mn1 116.99(15) . .
C34 N2 C30 118.4(2) . .
C34 N2 Mn1 124.59(16) . .
C30 N2 Mn1 116.09(15) . .
C35 N3 C39 118.98(19) . .
C35 N3 Mn2 121.32(14) . .
C39 N3 Mn2 119.57(14) . .
C44 N4 C40 118.27(19) . .
C44 N4 Mn2 123.30(15) . .
C40 N4 Mn2 118.35(14) . .
C45 N5 C49 118.6(2) . .
C45 N5 Mn3 122.53(15) . .
C49 N5 Mn3 117.50(15) . .
C54 N6 C50 118.6(2) . .
C54 N6 Mn3 123.15(15) . .
C50 N6 Mn3 116.89(15) . .
C55 N7 C59 118.17(19) . .
C55 N7 Mn4 123.39(15) . .
C59 N7 Mn4 118.25(15) . .
C64 N8 C60 118.85(19) . .
C64 N8 Mn4 122.23(15) . .
C60 N8 Mn4 118.80(15) . .
O1 C1 O2 127.5(2) . .
O1 C1 C7 116.17(18) . .
O2 C1 C7 116.35(18) . .
O3 C2 O4 125.05(19) . .
O3 C2 C8 122.29(18) . .
O4 C2 C8 112.59(17) . .
O5 C3 O6 125.34(19) . .
O5 C3 C9 118.54(18) . .
O6 C3 C9 116.11(18) . .
O7 C4 O8 126.25(19) . .
O7 C4 C10 117.19(18) . .
O8 C4 C10 116.38(18) . .
O10 C5 O9 125.86(19) . .
O10 C5 C11 119.35(18) . .
O9 C5 C11 114.78(17) . .
O12 C6 O11 125.50(19) . .
O12 C6 C12 118.79(19) . .
O11 C6 C12 115.70(17) . .
C12 C7 C8 119.37(18) . .
C12 C7 C1 120.21(18) . .
C8 C7 C1 120.43(17) . .
C9 C8 C7 121.11(18) . .
C9 C8 C2 121.20(18) . .
C7 C8 C2 117.68(18) . .
C8 C9 C10 119.11(18) . .
C8 C9 C3 119.33(18) . .
C10 C9 C3 121.50(18) . .
C11 C10 C9 119.87(18) . .
C11 C10 C4 117.51(17) . .
C9 C10 C4 122.60(18) . .
C12 C11 C10 120.77(18) . .
C12 C11 C5 118.59(18) . .
C10 C11 C5 120.63(18) . .
C11 C12 C7 119.51(18) . .
C11 C12 C6 119.05(18) . .
C7 C12 C6 121.40(18) . .
O13 C13 O14 127.6(2) . .
O13 C13 C19 117.20(18) . .
O14 C13 C19 115.16(18) . .
O16 C14 O15 125.66(19) . .
O16 C14 C20 120.25(19) . .
O15 C14 C20 114.07(17) . .
O18 C15 O17 125.20(19) . .
O18 C15 C21 117.43(18) . .
O17 C15 C21 117.35(17) . .
O19 C16 O20 126.03(19) . .
O19 C16 C22 117.59(18) . .
O20 C16 C22 116.37(18) . .
O22 C17 O21 126.15(19) . .
O22 C17 C23 119.68(18) . .
O21 C17 C23 114.16(17) . .
O24 C18 O23 125.30(19) . .
O24 C18 C24 121.96(18) . .
O23 C18 C24 112.71(17) . .
C24 C19 C20 119.72(18) . .
C24 C19 C13 118.32(17) . .
C20 C19 C13 121.94(17) . .
C19 C20 C21 120.31(18) . .
C19 C20 C14 118.99(18) . .
C21 C20 C14 120.68(18) . .
C20 C21 C22 119.78(18) . .
C20 C21 C15 118.60(17) . .
C22 C21 C15 121.45(18) . .
C21 C22 C23 119.33(18) . .
C21 C22 C16 120.92(18) . .
C23 C22 C16 119.75(17) . .
C24 C23 C22 119.99(18) . .
C24 C23 C17 117.66(18) . .
C22 C23 C17 122.34(18) . .
C19 C24 C23 120.52(18) . .
C19 C24 C18 118.25(18) . .
C23 C24 C18 121.21(17) . .
N1 C25 C26 122.7(2) . .
C27 C26 C25 118.5(2) . .
C26 C27 C28 119.4(2) . .
C27 C28 C29 118.9(2) . .
N1 C29 C28 121.8(2) . .
N1 C29 C30 115.8(2) . .
C28 C29 C30 122.4(2) . .
N2 C30 C31 121.5(2) . .
N2 C30 C29 115.62(19) . .
C31 C30 C29 122.9(2) . .
C32 C31 C30 119.4(2) . .
C31 C32 C33 119.1(2) . .
C34 C33 C32 118.6(3) . .
N2 C34 C33 123.1(2) . .
N3 C35 C36 122.7(2) . .
C37 C36 C35 118.5(2) . .
C36 C37 C38 119.3(2) . .
C37 C38 C39 119.2(2) . .
N3 C39 C38 121.4(2) . .
N3 C39 C40 115.57(19) . .
C38 C39 C40 123.1(2) . .
N4 C40 C41 121.7(2) . .
N4 C40 C39 115.41(19) . .
C41 C40 C39 122.8(2) . .
C42 C41 C40 119.3(2) . .
C43 C42 C41 119.1(2) . .
C42 C43 C44 118.6(2) . .
N4 C44 C43 123.0(2) . .
N5 C45 C46 122.8(2) . .
C47 C46 C45 118.4(2) . .
C46 C47 C48 119.6(2) . .
C47 C48 C49 118.8(2) . .
N5 C49 C48 121.8(2) . .
N5 C49 C50 115.6(2) . .
C48 C49 C50 122.6(2) . .
N6 C50 C51 121.5(2) . .
N6 C50 C49 115.35(19) . .
C51 C50 C49 123.1(2) . .
C52 C51 C50 119.0(2) . .
C53 C52 C51 119.6(2) . .
C52 C53 C54 118.4(2) . .
N6 C54 C53 122.9(2) . .
N7 C55 C56 123.2(2) . .
C57 C56 C55 118.5(2) . .
C56 C57 C58 119.2(2) . .
C57 C58 C59 119.2(2) . .
N7 C59 C58 121.7(2) . .
N7 C59 C60 115.44(19) . .
C58 C59 C60 122.9(2) . .
N8 C60 C61 121.7(2) . .
N8 C60 C59 115.64(19) . .
C61 C60 C59 122.6(2) . .
C62 C61 C60 119.0(2) . .
C63 C62 C61 119.2(2) . .
C62 C63 C64 118.7(2) . .
N8 C64 C63 122.5(2) . .

loop_
_geom_bond_atom_site_label_1
_geom_bond_atom_site_label_2
_geom_bond_distance
_geom_bond_site_symmetry_2
Mn1 O2 2.1014(15) .
Mn1 O8 2.1127(15) 2_645
Mn1 O2W 2.2190(16) .
Mn1 O1W 2.2296(16) .
Mn1 N1 2.2315(18) .
Mn1 N2 2.2761(19) .
Mn2 O7 2.1625(15) 2_645
Mn2 O3W 2.1636(15) .
Mn2 O1 2.1675(15) .
Mn2 O4W 2.2504(16) .
Mn2 N3 2.2628(18) .
Mn2 N4 2.2929(18) .
Mn3 O14 2.1152(15) .
Mn3 O20 2.1207(15) 2_545
Mn3 O6W 2.1898(16) .
Mn3 O5W 2.2372(17) .
Mn3 N5 2.2464(19) .
Mn3 N6 2.2611(18) .
Mn4 O13 2.1462(15) .
Mn4 O19 2.1720(14) 2_545
Mn4 O7W 2.1819(15) .
Mn4 O8W 2.2339(16) .
Mn4 N8 2.2724(18) .
Mn4 N7 2.2817(18) .
O1 C1 1.248(3) .
O2 C1 1.251(3) .
O3 C2 1.214(3) .
O4 C2 1.313(2) .
O5 C3 1.231(3) .
O6 C3 1.287(3) .
O7 C4 1.254(2) .
O7 Mn2 2.1624(15) 2_655
O8 C4 1.255(3) .
O8 Mn1 2.1127(15) 2_655
O9 C5 1.285(3) .
O10 C5 1.231(3) .
O11 C6 1.286(3) .
O12 C6 1.228(3) .
O13 C13 1.244(3) .
O14 C13 1.254(3) .
O15 C14 1.295(3) .
O16 C14 1.223(3) .
O17 C15 1.280(3) .
O18 C15 1.233(3) .
O19 C16 1.248(2) .
O19 Mn4 2.1720(14) 2
O20 C16 1.261(2) .
O20 Mn3 2.1208(15) 2
O21 C17 1.290(2) .
O22 C17 1.227(3) .
O23 C18 1.309(2) .
O24 C18 1.216(3) .
N1 C25 1.337(3) .
N1 C29 1.351(3) .
N2 C34 1.341(3) .
N2 C30 1.350(3) .
N3 C35 1.343(3) .
N3 C39 1.345(3) .
N4 C44 1.343(3) .
N4 C40 1.352(3) .
N5 C45 1.339(3) .
N5 C49 1.344(3) .
N6 C54 1.338(3) .
N6 C50 1.352(3) .
N7 C55 1.341(3) .
N7 C59 1.349(3) .
N8 C64 1.342(3) .
N8 C60 1.344(3) .
C1 C7 1.513(3) .
C2 C8 1.508(3) .
C3 C9 1.516(3) .
C4 C10 1.518(3) .
C5 C11 1.511(3) .
C6 C12 1.514(3) .
C7 C12 1.399(3) .
C7 C8 1.404(3) .
C8 C9 1.394(3) .
C9 C10 1.400(3) .
C10 C11 1.398(3) .
C11 C12 1.395(3) .
C13 C19 1.519(3) .
C14 C20 1.511(3) .
C15 C21 1.521(3) .
C16 C22 1.515(3) .
C17 C23 1.512(3) .
C18 C24 1.508(3) .
C19 C24 1.389(3) .
C19 C20 1.397(3) .
C20 C21 1.398(3) .
C21 C22 1.404(3) .
C22 C23 1.408(3) .
C23 C24 1.392(3) .
C25 C26 1.385(3) .
C26 C27 1.384(4) .
C27 C28 1.385(4) .
C28 C29 1.387(3) .
C29 C30 1.483(3) .
C30 C31 1.396(3) .
C31 C32 1.381(4) .
C32 C33 1.384(4) .
C33 C34 1.383(3) .
C35 C36 1.385(3) .
C36 C37 1.380(3) .
C37 C38 1.389(3) .
C38 C39 1.393(3) .
C39 C40 1.482(3) .
C40 C41 1.391(3) .
C41 C42 1.384(3) .
C42 C43 1.381(4) .
C43 C44 1.388(3) .
C45 C46 1.389(3) .
C46 C47 1.374(4) .
C47 C48 1.385(4) .
C48 C49 1.393(3) .
C49 C50 1.490(3) .
C50 C51 1.390(3) .
C51 C52 1.383(4) .
C52 C53 1.378(4) .
C53 C54 1.383(3) .
C55 C56 1.385(3) .
C56 C57 1.380(4) .
C57 C58 1.382(4) .
C58 C59 1.395(3) .
C59 C60 1.486(3) .
C60 C61 1.393(3) .
C61 C62 1.386(4) .
C62 C63 1.382(3) .
C63 C64 1.386(3) .
